data_4337709
loop_
_publ_author_name
'Mesbah, Adel'
'Malliakas, Christos D.'
'Leb\`egue, S\'ebastien'
'Sarjeant, Amy A.'
'Stojko, Wojciech'
'Koscielski, Lukasz A.'
'Ibers, James A.'

_publ_section_title
;
 Syntheses, Structures, and Electronic Properties of Ba3FeUS6 and
 Ba3AgUS6.
;
_journal_issue 6
_journal_name_full 'Inorganic chemistry'
_journal_page_first 2899
_journal_page_last 2903
_journal_paper_doi 10.1021/ic4026574
_journal_volume 53
_journal_year 2014
_chemical_formula_sum 'Ba3 Fe S6 U'
_chemical_formula_weight 898.26
_chemical_name_systematic
;
 ?
;
_space_group_crystal_system trigonal
_space_group_IT_number 167
_space_group_name_Hall '-R 3 2"c'
_space_group_name_H-M_alt 'R -3 c :H'
_symmetry_space_group_name_Hall '-R 3 2"c'
_symmetry_space_group_name_H-M 'R -3 c :H'
_audit_creation_method SHELXL-2013
_cell_angle_alpha 90
_cell_angle_beta 90
_cell_angle_gamma 120
_cell_formula_units_Z 6
_cell_length_a 12.0314(4)
_cell_length_b 12.0314(4)
_cell_length_c 13.3812(5)
_cell_measurement_temperature 293(2)
_cell_volume 1677.48(10)
_computing_structure_refinement 'SHELXL-2013 (Sheldrick, 2013)'
_diffrn_ambient_temperature 293(2)
_diffrn_measured_fraction_theta_full 0.997
_diffrn_measured_fraction_theta_max 1.000
_diffrn_radiation_type MoK\a
_diffrn_radiation_wavelength 0.71073
_diffrn_reflns_av_unetI/netI 0.0448
_diffrn_reflns_Laue_measured_fraction_full 0.997
_diffrn_reflns_Laue_measured_fraction_max 1.000
_diffrn_reflns_limit_h_max 17
_diffrn_reflns_limit_h_min -17
_diffrn_reflns_limit_k_max 17
_diffrn_reflns_limit_k_min -17
_diffrn_reflns_limit_l_max 19
_diffrn_reflns_limit_l_min -18
_diffrn_reflns_number 5059
_diffrn_reflns_point_group_measured_fraction_full 0.997
_diffrn_reflns_point_group_measured_fraction_max 1.000
_diffrn_reflns_theta_full 25.242
_diffrn_reflns_theta_max 30.605
_diffrn_reflns_theta_min 3.387
_exptl_absorpt_coefficient_mu 27.159
_exptl_absorpt_correction_T_max 0.3347
_exptl_absorpt_correction_T_min 0.0881
_exptl_absorpt_correction_type numerical
_exptl_absorpt_process_details 'face indexed (Sheldrick, 2008'
_exptl_crystal_density_diffrn 5.335
_exptl_crystal_F_000 2292
_refine_diff_density_max 0.953
_refine_diff_density_min -1.014
_refine_diff_density_rms 0.161
_refine_ls_extinction_coef 0.00106(7)
_refine_ls_extinction_expression Fc^*^=kFc[1+0.001xFc^2^\l^3^/sin(2\q)]^-1/4^
_refine_ls_extinction_method SHELXL
_refine_ls_goodness_of_fit_ref 1.336
_refine_ls_hydrogen_treatment undef
_refine_ls_matrix_type full
_refine_ls_number_parameters 21
_refine_ls_number_reflns 5059
_refine_ls_number_restraints 0
_refine_ls_restrained_S_all 1.336
_refine_ls_R_factor_all 0.0213
_refine_ls_R_factor_gt 0.0210
_refine_ls_shift/su_max 0.000
_refine_ls_shift/su_mean 0.000
_refine_ls_structure_factor_coef Fsqd
_refine_ls_weighting_details
;
 w=1/[\s^2^(Fo^2^)]
 where P=(1.0000Fo^2^+0.0000Fc^2^)
;
_refine_ls_weighting_scheme calc
_refine_ls_wR_factor_gt 0.0556
_refine_ls_wR_factor_ref 0.0558
_reflns_Friedel_coverage 0.000
_reflns_number_gt 5015
_reflns_number_total 5059
_reflns_threshold_expression 'I > 2\s(I)'
_cod_data_source_file ic4026574_si_001.cif
_cod_data_source_block Ba3FeUS6
_cod_original_cell_volume 1677.48(13)
_cod_database_code 4337709
_shelx_space_group_comment
;
The symmetry employed for this shelxl refinement is uniquely defined
by the following loop, which should always be used as a source of
symmetry information in preference to the above space-group names.
They are only intended as comments.
;
_shelxl_version_number 2013-2

loop_
_space_group_symop_operation_xyz
'x, y, z'
'-y, x-y, z'
'-x+y, -x, z'
'y, x, -z+1/2'
'x-y, -y, -z+1/2'
'-x, -x+y, -z+1/2'
'x+2/3, y+1/3, z+1/3'
'-y+2/3, x-y+1/3, z+1/3'
'-x+y+2/3, -x+1/3, z+1/3'
'y+2/3, x+1/3, -z+5/6'
'x-y+2/3, -y+1/3, -z+5/6'
'-x+2/3, -x+y+1/3, -z+5/6'
'x+1/3, y+2/3, z+2/3'
'-y+1/3, x-y+2/3, z+2/3'
'-x+y+1/3, -x+2/3, z+2/3'
'y+1/3, x+2/3, -z+7/6'
'x-y+1/3, -y+2/3, -z+7/6'
'-x+1/3, -x+y+2/3, -z+7/6'
'-x, -y, -z'
'y, -x+y, -z'
'x-y, x, -z'
'-y, -x, z-1/2'
'-x+y, y, z-1/2'
'x, x-y, z-1/2'
'-x+2/3, -y+1/3, -z+1/3'
'y+2/3, -x+y+1/3, -z+1/3'
'x-y+2/3, x+1/3, -z+1/3'
'-y+2/3, -x+1/3, z-1/6'
'-x+y+2/3, y+1/3, z-1/6'
'x+2/3, x-y+1/3, z-1/6'
'-x+1/3, -y+2/3, -z+2/3'
'y+1/3, -x+y+2/3, -z+2/3'
'x-y+1/3, x+2/3, -z+2/3'
'-y+1/3, -x+2/3, z+1/6'
'-x+y+1/3, y+2/3, z+1/6'
'x+1/3, x-y+2/3, z+1/6'

loop_
_atom_site_label
_atom_site_type_symbol
_atom_site_fract_x
_atom_site_fract_y
_atom_site_fract_z
_atom_site_U_iso_or_equiv
_atom_site_adp_type
_atom_site_occupancy
_atom_site_site_symmetry_order
_atom_site_calc_flag
_atom_site_refinement_flags_posn
_atom_site_refinement_flags_adp
_atom_site_refinement_flags_occupancy
U1 U 0.0000 0.0000 0.2500 0.00398(13) Uani 1 6 d S T P
Fe1 Fe 0.0000 0.0000 0.0000 0.0051(3) Uani 1 6 d S T P
Ba1 Ba 0.04677(2) 0.3333 0.0833 0.00455(13) Uani 1 2 d S T P
S1 S 0.18067(9) 0.15385(8) 0.11570(7) 0.00545(18) Uani 1 1 d . . .

loop_
_atom_site_aniso_label
_atom_site_aniso_U_11
_atom_site_aniso_U_22
_atom_site_aniso_U_33
_atom_site_aniso_U_23
_atom_site_aniso_U_13
_atom_site_aniso_U_12
U1 0.00431(15) 0.00431(15) 0.00331(19) 0.000 0.000 0.00216(7)
Fe1 0.0047(4) 0.0047(4) 0.0058(6) 0.000 0.000 0.00236(18)
Ba1 0.00459(16) 0.00468(18) 0.0044(2) -0.00057(8) -0.00028(4) 0.00234(9)
S1 0.0052(4) 0.0050(4) 0.0052(4) -0.0004(3) -0.0001(3) 0.0019(3)

loop_
_atom_type_symbol
_atom_type_description
_atom_type_scat_dispersion_real
_atom_type_scat_dispersion_imag
_atom_type_scat_source
S S 0.1246 0.1234 'International Tables Vol C Tables 4.2.6.8 and 6.1.1.4'
Fe Fe 0.3463 0.8444 'International Tables Vol C Tables 4.2.6.8 and 6.1.1.4'
Ba Ba -0.3244 2.2819 'International Tables Vol C Tables 4.2.6.8 and 6.1.1.4'
U U -9.6767 9.6646 'International Tables Vol C Tables 4.2.6.8 and 6.1.1.4'

loop_
_geom_angle_atom_site_label_1
_geom_angle_atom_site_label_2
_geom_angle_atom_site_label_3
_geom_angle
_geom_angle_site_symmetry_1
_geom_angle_site_symmetry_3
S1 U1 S1 147.27(3) 4 3
S1 U1 S1 125.20(3) 4 2
S1 U1 S1 80.88(3) 3 2
S1 U1 S1 80.88(3) 4 5
S1 U1 S1 84.21(4) 3 5
S1 U1 S1 147.27(3) 2 5
S1 U1 S1 80.88(3) 4 6
S1 U1 S1 125.20(3) 3 6
S1 U1 S1 84.21(4) 2 6
S1 U1 S1 80.88(3) 5 6
S1 U1 S1 84.21(4) 4 .
S1 U1 S1 80.88(3) 3 .
S1 U1 S1 80.88(3) 2 .
S1 U1 S1 125.20(3) 5 .
S1 U1 S1 147.27(3) 6 .
S1 U1 Fe1 48.505(19) 4 4
S1 U1 Fe1 131.495(19) 3 4
S1 U1 Fe1 131.495(19) 2 4
S1 U1 Fe1 48.505(19) 5 4
S1 U1 Fe1 48.505(19) 6 4
S1 U1 Fe1 131.495(19) . 4
S1 U1 Fe1 131.495(19) 4 .
S1 U1 Fe1 48.505(19) 3 .
S1 U1 Fe1 48.505(19) 2 .
S1 U1 Fe1 131.495(19) 5 .
S1 U1 Fe1 131.495(19) 6 .
S1 U1 Fe1 48.505(19) . .
Fe1 U1 Fe1 180.0 4 .
S1 U1 Ba1 49.036(17) 4 8
S1 U1 Ba1 100.080(18) 3 8
S1 U1 Ba1 163.581(17) 2 8
S1 U1 Ba1 48.352(17) 5 8
S1 U1 Ba1 107.834(19) 6 8
S1 U1 Ba1 83.086(18) . 8
Fe1 U1 Ba1 59.331(2) 4 8
Fe1 U1 Ba1 120.669(2) . 8
S1 U1 Ba1 83.086(18) 4 .
S1 U1 Ba1 107.836(19) 3 .
S1 U1 Ba1 48.352(17) 2 .
S1 U1 Ba1 163.580(17) 5 .
S1 U1 Ba1 100.079(18) 6 .
S1 U1 Ba1 49.037(17) . .
Fe1 U1 Ba1 120.668(1) 4 .
Fe1 U1 Ba1 59.332(1) . .
Ba1 U1 Ba1 116.938(6) 8 .
S1 U1 Ba1 163.580(17) 4 2
S1 U1 Ba1 48.353(17) 3 2
S1 U1 Ba1 49.037(17) 2 2
S1 U1 Ba1 100.079(18) 5 2
S1 U1 Ba1 83.085(18) 6 2
S1 U1 Ba1 107.836(19) . 2
Fe1 U1 Ba1 120.668(2) 4 2
Fe1 U1 Ba1 59.332(2) . 2
Ba1 U1 Ba1 141.472(7) 8 2
Ba1 U1 Ba1 96.301(2) . 2
S1 U1 Ba1 100.079(18) 4 3
S1 U1 Ba1 49.037(17) 3 3
S1 U1 Ba1 107.836(19) 2 3
S1 U1 Ba1 83.085(18) 5 3
S1 U1 Ba1 163.580(17) 6 3
S1 U1 Ba1 48.352(17) . 3
Fe1 U1 Ba1 120.668(2) 4 3
Fe1 U1 Ba1 59.332(2) . 3
Ba1 U1 Ba1 62.947(4) 8 3
Ba1 U1 Ba1 96.301(2) . 3
Ba1 U1 Ba1 96.302(2) 2 3
S1 Fe1 S1 180.0 . 19
S1 Fe1 S1 92.93(3) . 21
S1 Fe1 S1 87.07(3) 19 21
S1 Fe1 S1 87.07(3) . 3
S1 Fe1 S1 92.93(3) 19 3
S1 Fe1 S1 180.00(4) 21 3
S1 Fe1 S1 92.93(3) . 20
S1 Fe1 S1 87.07(3) 19 20
S1 Fe1 S1 87.07(3) 21 20
S1 Fe1 S1 92.93(3) 3 20
S1 Fe1 S1 87.07(3) . 2
S1 Fe1 S1 92.93(3) 19 2
S1 Fe1 S1 92.93(3) 21 2
S1 Fe1 S1 87.07(3) 3 2
S1 Fe1 S1 180.00(5) 20 2
S1 Fe1 U1 127.31(2) . 19
S1 Fe1 U1 52.69(2) 19 19
S1 Fe1 U1 52.69(2) 21 19
S1 Fe1 U1 127.31(2) 3 19
S1 Fe1 U1 52.69(2) 20 19
S1 Fe1 U1 127.31(2) 2 19
S1 Fe1 U1 52.69(2) . .
S1 Fe1 U1 127.31(2) 19 .
S1 Fe1 U1 127.31(2) 21 .
S1 Fe1 U1 52.69(2) 3 .
S1 Fe1 U1 127.31(2) 20 .
S1 Fe1 U1 52.69(2) 2 .
U1 Fe1 U1 180.0 19 .
S1 Ba1 S1 70.76(3) 30_455 26_455
S1 Ba1 S1 127.552(13) 30_455 34
S1 Ba1 S1 74.86(3) 26_455 34
S1 Ba1 S1 74.86(3) 30_455 21
S1 Ba1 S1 127.552(13) 26_455 21
S1 Ba1 S1 155.33(3) 34 21
S1 Ba1 S1 72.27(2) 30_455 18_554
S1 Ba1 S1 91.180(18) 26_455 18_554
S1 Ba1 S1 70.08(3) 34 18_554
S1 Ba1 S1 114.52(3) 21 18_554
S1 Ba1 S1 91.180(18) 30_455 2
S1 Ba1 S1 72.28(2) 26_455 2
S1 Ba1 S1 114.52(3) 34 2
S1 Ba1 S1 70.08(3) 21 2
S1 Ba1 S1 159.95(3) 18_554 2
S1 Ba1 S1 142.09(2) 30_455 .
S1 Ba1 S1 122.576(9) 26_455 .
S1 Ba1 S1 89.98(2) 34 .
S1 Ba1 S1 69.67(3) 21 .
S1 Ba1 S1 135.329(8) 18_554 .
S1 Ba1 S1 64.68(3) 2 .
S1 Ba1 S1 122.575(9) 30_455 17_554
S1 Ba1 S1 142.09(2) 26_455 17_554
S1 Ba1 S1 69.67(3) 34 17_554
S1 Ba1 S1 89.98(2) 21 17_554
S1 Ba1 S1 64.68(3) 18_554 17_554
S1 Ba1 S1 135.329(8) 2 17_554
S1 Ba1 S1 71.01(3) . 17_554
S1 Ba1 Ba1 167.764(15) 30_455 27
S1 Ba1 Ba1 114.421(17) 26_455 27
S1 Ba1 Ba1 48.253(15) 34 27
S1 Ba1 Ba1 107.544(16) 21 27
S1 Ba1 Ba1 96.154(16) 18_554 27
S1 Ba1 Ba1 100.937(17) 2 27
S1 Ba1 Ba1 45.728(16) . 27
S1 Ba1 Ba1 46.329(16) 17_554 27
S1 Ba1 U1 129.160(16) 30_455 .
S1 Ba1 U1 84.635(16) 26_455 .
S1 Ba1 U1 84.240(16) 34 .
S1 Ba1 U1 87.673(16) 21 .
S1 Ba1 U1 154.165(16) 18_554 .
S1 Ba1 U1 38.263(16) 2 .
S1 Ba1 U1 38.293(16) . .
S1 Ba1 U1 104.341(17) 17_554 .
Ba1 Ba1 U1 63.062(6) 27 .
S1 Ba1 U1 84.635(16) 30_455 13_554
S1 Ba1 U1 129.161(16) 26_455 13_554
S1 Ba1 U1 87.673(16) 34 13_554
S1 Ba1 U1 84.240(16) 21 13_554
S1 Ba1 U1 38.262(16) 18_554 13_554
S1 Ba1 U1 154.164(16) 2 13_554
S1 Ba1 U1 104.341(17) . 13_554
S1 Ba1 U1 38.292(16) 17_554 13_554
Ba1 Ba1 U1 83.699(2) 27 13_554
U1 Ba1 U1 141.471(7) . 13_554
S1 Ba1 Ba1 114.422(17) 30_455 20
S1 Ba1 Ba1 167.765(15) 26_455 20
S1 Ba1 Ba1 107.542(16) 34 20
S1 Ba1 Ba1 48.254(15) 21 20
S1 Ba1 Ba1 100.935(17) 18_554 20
S1 Ba1 Ba1 96.155(16) 2 20
S1 Ba1 Ba1 46.329(16) . 20
S1 Ba1 Ba1 45.726(16) 17_554 20
Ba1 Ba1 Ba1 62.947(4) 27 20
U1 Ba1 Ba1 83.700(2) . 20
U1 Ba1 Ba1 63.061(6) 13_554 20
Fe1 S1 U1 78.80(2) . .
Fe1 S1 Ba1 168.34(3) . 27
U1 S1 Ba1 102.51(3) . 27
Fe1 S1 Ba1 85.68(2) . 20
U1 S1 Ba1 164.48(3) . 20
Ba1 S1 Ba1 92.57(2) 27 20
Fe1 S1 Ba1 83.65(2) . 3
U1 S1 Ba1 93.39(2) . 3
Ba1 S1 Ba1 107.73(2) 27 3
Ba1 S1 Ba1 85.37(2) 20 3
Fe1 S1 Ba1 82.99(2) . .
U1 S1 Ba1 92.67(2) . .
Ba1 S1 Ba1 85.38(2) 27 .
Ba1 S1 Ba1 84.83(2) 20 .
Ba1 S1 Ba1 163.97(3) 3 .

loop_
_geom_bond_atom_site_label_1
_geom_bond_atom_site_label_2
_geom_bond_distance
_geom_bond_site_symmetry_2
U1 S1 2.7124(9) 4
U1 S1 2.7124(9) 3
U1 S1 2.7124(9) 2
U1 S1 2.7124(9) 5
U1 S1 2.7124(9) 6
U1 S1 2.7124(9) .
U1 Fe1 3.34530(13) 4
U1 Fe1 3.34530(13) .
U1 Ba1 4.37235(15) 8
U1 Ba1 4.37237(15) .
U1 Ba1 4.37238(15) 2
U1 Ba1 4.37238(14) 3
Fe1 S1 2.5543(9) .
Fe1 S1 2.5543(9) 19
Fe1 S1 2.5543(9) 21
Fe1 S1 2.5543(9) 3
Fe1 S1 2.5543(9) 20
Fe1 S1 2.5543(9) 2
Fe1 U1 3.34530(13) 19
Ba1 S1 3.1410(9) 30_455
Ba1 S1 3.1410(9) 26_455
Ba1 S1 3.1755(9) 34
Ba1 S1 3.1755(9) 21
Ba1 S1 3.2729(8) 18_554
Ba1 S1 3.2729(8) 2
Ba1 S1 3.3053(8) .
Ba1 S1 3.3053(8) 17_554
Ba1 Ba1 4.37230(13) 27
Ba1 U1 4.37238(15) 13_554
Ba1 Ba1 4.37240(14) 20
S1 Ba1 3.1409(9) 27
S1 Ba1 3.1755(9) 20
S1 Ba1 3.2729(8) 3
